data_7026676
loop_
_publ_author_name
'Jones, Cameron'
'Furness, Leigh'
'Nembenna, Sharanappa'
'Rose, Richard P.'
'Aldridge, Simon'
'Stasch, Andreas'

_publ_section_title
;
 Bulky guanidinato and amidinato zinc complexes and their comparative
 stabilities.
;
_journal_issue 37
_journal_name_full 'Dalton transactions (Cambridge, England : 2003)'
_journal_page_first 8788
_journal_page_last 8795
_journal_paper_doi 10.1039/c0dt00589d
_journal_volume 39
_journal_year 2010
_chemical_formula_sum 'C45 H72 Br2 Li N3 O2 Zn'
_chemical_formula_weight 919.19
_chemical_name_systematic
;
?
;
_space_group_IT_number 14
_symmetry_cell_setting monoclinic
_symmetry_space_group_name_Hall '-P 2ybc'
_symmetry_space_group_name_H-M 'P 1 21/c 1'
_atom_sites_solution_hydrogens geom
_atom_sites_solution_primary direct
_atom_sites_solution_secondary difmap
_audit_creation_method SHELXL-97
_cell_angle_alpha 90.00
_cell_angle_beta 101.64(3)
_cell_angle_gamma 90.00
_cell_formula_units_Z 4
_cell_length_a 19.562(4)
_cell_length_b 19.440(4)
_cell_length_c 12.458(3)
_cell_measurement_temperature 123(2)
_cell_volume 4640.2(18)
_computing_structure_refinement 'SHELXL-97 (Sheldrick, 1997)'
_computing_structure_solution 'SHELXS-97 (Sheldrick, 1990)'
_diffrn_ambient_temperature 123(2)
_diffrn_measured_fraction_theta_full 0.990
_diffrn_measured_fraction_theta_max 0.990
_diffrn_measurement_device_type 'Nonius Kappa CCD'
_diffrn_radiation_monochromator graphite
_diffrn_radiation_source 'fine-focus sealed tube'
_diffrn_radiation_type MoK\a
_diffrn_radiation_wavelength 0.71073
_diffrn_reflns_av_R_equivalents 0.0352
_diffrn_reflns_av_sigmaI/netI 0.0518
_diffrn_reflns_limit_h_max 23
_diffrn_reflns_limit_h_min -23
_diffrn_reflns_limit_k_max 23
_diffrn_reflns_limit_k_min -22
_diffrn_reflns_limit_l_max 14
_diffrn_reflns_limit_l_min -14
_diffrn_reflns_number 15390
_diffrn_reflns_theta_full 25.00
_diffrn_reflns_theta_max 25.00
_diffrn_reflns_theta_min 2.99
_exptl_absorpt_coefficient_mu 2.289
_exptl_absorpt_correction_T_max 0.725
_exptl_absorpt_correction_T_min 0.681
_exptl_absorpt_correction_type multi-scan
_exptl_absorpt_process_details 'Sortav (Blessing 1995)'
_exptl_crystal_colour colourless
_exptl_crystal_density_diffrn 1.316
_exptl_crystal_density_method 'not measured'
_exptl_crystal_description block
_exptl_crystal_F_000 1928
_exptl_crystal_size_max 0.20
_exptl_crystal_size_mid 0.15
_exptl_crystal_size_min 0.15
_refine_diff_density_max 1.310
_refine_diff_density_min -1.004
_refine_diff_density_rms 0.089
_refine_ls_extinction_method none
_refine_ls_goodness_of_fit_ref 1.026
_refine_ls_hydrogen_treatment constr
_refine_ls_matrix_type full
_refine_ls_number_parameters 495
_refine_ls_number_reflns 8093
_refine_ls_number_restraints 57
_refine_ls_restrained_S_all 1.058
_refine_ls_R_factor_all 0.0948
_refine_ls_R_factor_gt 0.0602
_refine_ls_shift/su_max 0.000
_refine_ls_shift/su_mean 0.000
_refine_ls_structure_factor_coef Fsqd
_refine_ls_weighting_details 'calc w=1/[\s^2^(Fo^2^)+(0.0733P)^2^+13.2502P] where P=(Fo^2^+2Fc^2^)/3'
_refine_ls_weighting_scheme calc
_refine_ls_wR_factor_gt 0.1484
_refine_ls_wR_factor_ref 0.1663
_reflns_number_gt 5596
_reflns_number_total 8093
_reflns_threshold_expression >2sigma(I)
_cod_data_source_file c0dt00589d.txt
_cod_data_source_block compound2S
_cod_original_cell_volume 4640.2(16)
_cod_original_sg_symbol_H-M P2(1)/c
_cod_database_code 7026676

loop_
_symmetry_equiv_pos_as_xyz
'x, y, z'
'-x, y+1/2, -z+1/2'
'-x, -y, -z'
'x, -y-1/2, z-1/2'

loop_
_atom_site_label
_atom_site_type_symbol
_atom_site_fract_x
_atom_site_fract_y
_atom_site_fract_z
_atom_site_U_iso_or_equiv
_atom_site_adp_type
_atom_site_occupancy
_atom_site_symmetry_multiplicity
_atom_site_calc_flag
_atom_site_refinement_flags
Br1 Br 0.27326(4) 0.32707(4) 0.27824(5) 0.0644(2) Uani 1 1 d .
Zn1 Zn 0.22876(3) 0.42647(3) 0.17472(5) 0.0405(2) Uani 1 1 d .
O1 O 0.3299(3) 0.2771(3) 0.0331(4) 0.0764(14) Uani 1 1 d D
N1 N 0.2854(2) 0.5148(2) 0.1612(3) 0.0358(10) Uani 1 1 d .
C1 C 0.2399(3) 0.5521(3) 0.2038(4) 0.0329(12) Uani 1 1 d .
Li1 Li 0.2467(6) 0.2779(5) 0.0869(10) 0.061(3) Uani 1 1 d .
Br2 Br 0.16309(3) 0.37437(3) 0.01050(5) 0.0515(2) Uani 1 1 d .
O2 O 0.2025(3) 0.1925(3) 0.0861(5) 0.0879(18) Uani 1 1 d D
N2 N 0.1936(2) 0.5109(2) 0.2398(3) 0.0351(10) Uani 1 1 d .
C2 C 0.3339(3) 0.5359(3) 0.0967(4) 0.0387(13) Uani 1 1 d .
N3 N 0.2387(2) 0.6235(2) 0.2108(3) 0.0347(10) Uani 1 1 d .
C3 C 0.4061(3) 0.5357(3) 0.1485(5) 0.0425(14) Uani 1 1 d .
C4 C 0.4549(3) 0.5538(3) 0.0869(5) 0.0532(16) Uani 1 1 d .
H4 H 0.5030 0.5546 0.1207 0.064 Uiso 1 1 calc R
C5 C 0.4349(4) 0.5710(3) -0.0237(5) 0.0542(17) Uani 1 1 d .
H5 H 0.4688 0.5844 -0.0645 0.065 Uiso 1 1 calc R
C6 C 0.3657(4) 0.5684(3) -0.0726(5) 0.0502(16) Uani 1 1 d .
H6 H 0.3525 0.5788 -0.1485 0.060 Uiso 1 1 calc R
C7 C 0.3139(3) 0.5510(3) -0.0157(4) 0.0412(14) Uani 1 1 d .
C8 C 0.4293(3) 0.5129(3) 0.2672(5) 0.0485(15) Uani 1 1 d .
H8 H 0.3894 0.5207 0.3049 0.058 Uiso 1 1 calc R
C9 C 0.4459(4) 0.4366(4) 0.2730(6) 0.073(2) Uani 1 1 d .
H9A H 0.4059 0.4109 0.2322 0.109 Uiso 1 1 calc R
H9B H 0.4557 0.4217 0.3497 0.109 Uiso 1 1 calc R
H9C H 0.4868 0.4279 0.2407 0.109 Uiso 1 1 calc R
C10 C 0.4922(4) 0.5543(4) 0.3293(6) 0.078(2) Uani 1 1 d .
H10A H 0.4970 0.5469 0.4083 0.117 Uiso 1 1 calc R
H10B H 0.4848 0.6033 0.3128 0.117 Uiso 1 1 calc R
H10C H 0.5347 0.5389 0.3063 0.117 Uiso 1 1 calc R
C11 C 0.2391(3) 0.5465(3) -0.0778(5) 0.0449(14) Uani 1 1 d .
H11 H 0.2088 0.5342 -0.0249 0.054 Uiso 1 1 calc R
C12 C 0.2121(4) 0.6135(3) -0.1354(5) 0.0565(17) Uani 1 1 d .
H12A H 0.2161 0.6507 -0.0813 0.085 Uiso 1 1 calc R
H12B H 0.1631 0.6079 -0.1716 0.085 Uiso 1 1 calc R
H12C H 0.2399 0.6250 -0.1902 0.085 Uiso 1 1 calc R
C13 C 0.2325(4) 0.4895(3) -0.1655(5) 0.0575(17) Uani 1 1 d .
H13A H 0.2609 0.5015 -0.2191 0.086 Uiso 1 1 calc R
H13B H 0.1835 0.4850 -0.2027 0.086 Uiso 1 1 calc R
H13C H 0.2488 0.4457 -0.1303 0.086 Uiso 1 1 calc R
C14 C 0.1602(3) 0.5246(3) 0.3276(4) 0.0370(13) Uani 1 1 d .
C15 C 0.1974(3) 0.5452(3) 0.4321(4) 0.0410(13) Uani 1 1 d .
C16 C 0.1597(4) 0.5619(3) 0.5122(5) 0.0548(17) Uani 1 1 d .
H16 H 0.1839 0.5770 0.5821 0.066 Uiso 1 1 calc R
C17 C 0.0883(4) 0.5569(4) 0.4922(6) 0.0642(19) Uani 1 1 d .
H17 H 0.0632 0.5719 0.5457 0.077 Uiso 1 1 calc R
C18 C 0.0527(3) 0.5298(4) 0.3933(5) 0.0582(17) Uani 1 1 d .
H18 H 0.0037 0.5230 0.3820 0.070 Uiso 1 1 calc R
C19 C 0.0880(3) 0.5125(3) 0.3109(5) 0.0459(14) Uani 1 1 d .
C20 C 0.2770(3) 0.5449(3) 0.4604(4) 0.0434(14) Uani 1 1 d .
H20 H 0.2942 0.5616 0.3946 0.052 Uiso 1 1 calc R
C21 C 0.3088(3) 0.5910(3) 0.5569(5) 0.0543(16) Uani 1 1 d .
H21A H 0.2986 0.5717 0.6246 0.082 Uiso 1 1 calc R
H21B H 0.2886 0.6372 0.5452 0.082 Uiso 1 1 calc R
H21C H 0.3594 0.5936 0.5627 0.082 Uiso 1 1 calc R
C22 C 0.3044(4) 0.4722(3) 0.4849(5) 0.0590(17) Uani 1 1 d .
H22A H 0.3555 0.4725 0.4977 0.088 Uiso 1 1 calc R
H22B H 0.2859 0.4423 0.4225 0.088 Uiso 1 1 calc R
H22C H 0.2894 0.4550 0.5505 0.088 Uiso 1 1 calc R
C23 C 0.0491(3) 0.4775(3) 0.2073(5) 0.0513(15) Uani 1 1 d .
H23 H 0.0765 0.4855 0.1488 0.062 Uiso 1 1 calc R
C24 C 0.0471(4) 0.4001(4) 0.2263(6) 0.0640(19) Uani 1 1 d .
H24A H 0.0946 0.3832 0.2534 0.096 Uiso 1 1 calc R
H24B H 0.0270 0.3771 0.1572 0.096 Uiso 1 1 calc R
H24C H 0.0184 0.3905 0.2806 0.096 Uiso 1 1 calc R
C25 C -0.0248(3) 0.5038(4) 0.1643(6) 0.072(2) Uani 1 1 d .
H25A H -0.0536 0.4947 0.2187 0.108 Uiso 1 1 calc R
H25B H -0.0449 0.4801 0.0958 0.108 Uiso 1 1 calc R
H25C H -0.0235 0.5534 0.1509 0.108 Uiso 1 1 calc R
C26 C 0.3048(3) 0.6632(3) 0.2253(4) 0.0356(12) Uani 1 1 d .
H26 H 0.3435 0.6288 0.2403 0.043 Uiso 1 1 calc R
C27 C 0.3156(3) 0.7115(3) 0.3244(4) 0.0448(14) Uani 1 1 d .
H27A H 0.2804 0.7488 0.3106 0.054 Uiso 1 1 calc R
H27B H 0.3086 0.6856 0.3897 0.054 Uiso 1 1 calc R
C28 C 0.3882(3) 0.7427(3) 0.3467(5) 0.0504(15) Uani 1 1 d .
H28A H 0.4232 0.7058 0.3673 0.060 Uiso 1 1 calc R
H28B H 0.3928 0.7750 0.4091 0.060 Uiso 1 1 calc R
C29 C 0.4028(3) 0.7808(3) 0.2472(4) 0.0467(15) Uani 1 1 d .
H29A H 0.4522 0.7957 0.2618 0.056 Uiso 1 1 calc R
H29B H 0.3732 0.8224 0.2341 0.056 Uiso 1 1 calc R
C30 C 0.3885(4) 0.7356(3) 0.1456(5) 0.0537(16) Uani 1 1 d .
H30A H 0.4232 0.6979 0.1542 0.064 Uiso 1 1 calc R
H30B H 0.3938 0.7633 0.0811 0.064 Uiso 1 1 calc R
C31 C 0.3154(3) 0.7047(3) 0.1254(4) 0.0459(15) Uani 1 1 d .
H31A H 0.3086 0.6744 0.0602 0.055 Uiso 1 1 calc R
H31B H 0.2803 0.7420 0.1106 0.055 Uiso 1 1 calc R
C32 C 0.1721(3) 0.6614(3) 0.1922(4) 0.0472(15) Uani 1 1 d D
H32 H 0.1886 0.7044 0.1613 0.057 Uiso 1 1 calc R
C33 C 0.1482(3) 0.6936(3) 0.2875(5) 0.0568(17) Uani 1 1 d D
H33A H 0.1368 0.6565 0.3354 0.068 Uiso 1 1 calc R
H33B H 0.1873 0.7205 0.3305 0.068 Uiso 1 1 calc R
C34 C 0.0861(3) 0.7398(4) 0.2570(6) 0.085(3) Uani 1 1 d D
H34A H 0.0625 0.7412 0.3202 0.102 Uiso 1 1 calc R
H34B H 0.1037 0.7868 0.2481 0.102 Uiso 1 1 calc R
C35 C 0.0327(4) 0.7243(5) 0.1589(6) 0.090(3) Uani 1 1 d DU
H35A H 0.0088 0.7677 0.1322 0.108 Uiso 1 1 calc R
H35B H -0.0025 0.6935 0.1806 0.108 Uiso 1 1 calc R
C36 C 0.0584(3) 0.6914(4) 0.0657(5) 0.0593(18) Uani 1 1 d D
H36A H 0.0726 0.7284 0.0202 0.071 Uiso 1 1 calc R
H36B H 0.0188 0.6667 0.0197 0.071 Uiso 1 1 calc R
C37 C 0.1183(4) 0.6419(5) 0.0959(7) 0.094(3) Uani 1 1 d DU
H37A H 0.0993 0.5963 0.1101 0.113 Uiso 1 1 calc R
H37B H 0.1410 0.6369 0.0321 0.113 Uiso 1 1 calc R
C38 C 0.3546(5) 0.3297(5) -0.0302(9) 0.111(3) Uani 1 1 d D
H38A H 0.3682 0.3711 0.0155 0.133 Uiso 1 1 calc R
H38B H 0.3173 0.3428 -0.0932 0.133 Uiso 1 1 calc R
C39 C 0.4166(6) 0.3015(7) -0.0702(12) 0.161(5) Uani 1 1 d DU
H39A H 0.4065 0.2983 -0.1511 0.193 Uiso 1 1 calc R
H39B H 0.4578 0.3315 -0.0468 0.193 Uiso 1 1 calc R
C40 C 0.4295(6) 0.2321(7) -0.0201(10) 0.142(4) Uani 1 1 d DU
H40A H 0.4786 0.2283 0.0197 0.171 Uiso 1 1 calc R
H40B H 0.4208 0.1963 -0.0777 0.171 Uiso 1 1 calc R
C41 C 0.3808(5) 0.2229(5) 0.0577(9) 0.113(3) Uani 1 1 d D
H41A H 0.3578 0.1774 0.0470 0.135 Uiso 1 1 calc R
H41B H 0.4065 0.2264 0.1345 0.135 Uiso 1 1 calc R
C42 C 0.1492(4) 0.1697(4) -0.0029(6) 0.079(2) Uani 1 1 d D
H42A H 0.1640 0.1276 -0.0367 0.094 Uiso 1 1 calc R
H42B H 0.1380 0.2059 -0.0597 0.094 Uiso 1 1 calc R
C43 C 0.0877(5) 0.1553(8) 0.0480(9) 0.149(5) Uani 1 1 d DU
H43A H 0.0699 0.1082 0.0297 0.179 Uiso 1 1 calc R
H43B H 0.0497 0.1886 0.0217 0.179 Uiso 1 1 calc R
C44 C 0.1139(6) 0.1626(8) 0.1694(9) 0.146(4) Uani 1 1 d DU
H44A H 0.0970 0.1244 0.2097 0.175 Uiso 1 1 calc R
H44B H 0.0988 0.2069 0.1963 0.175 Uiso 1 1 calc R
C45 C 0.1923(6) 0.1600(7) 0.1823(8) 0.141(4) Uani 1 1 d DU
H45A H 0.2158 0.1854 0.2484 0.169 Uiso 1 1 calc R
H45B H 0.2095 0.1120 0.1865 0.169 Uiso 1 1 calc R

loop_
_atom_site_aniso_label
_atom_site_aniso_U_11
_atom_site_aniso_U_22
_atom_site_aniso_U_33
_atom_site_aniso_U_23
_atom_site_aniso_U_13
_atom_site_aniso_U_12
Br1 0.0963(6) 0.0520(4) 0.0410(4) 0.0116(3) 0.0043(3) 0.0205(4)
Zn1 0.0553(4) 0.0373(4) 0.0282(4) 0.0029(3) 0.0066(3) 0.0047(3)
O1 0.083(4) 0.077(3) 0.072(4) -0.002(3) 0.023(3) 0.016(3)
N1 0.047(3) 0.035(2) 0.027(2) 0.0009(19) 0.010(2) 0.002(2)
C1 0.038(3) 0.039(3) 0.018(3) 0.000(2) -0.002(2) 0.001(2)
Li1 0.082(8) 0.036(5) 0.065(7) 0.009(5) 0.015(6) 0.007(5)
Br2 0.0681(4) 0.0454(4) 0.0366(3) -0.0008(3) 0.0004(3) -0.0011(3)
O2 0.094(4) 0.065(3) 0.091(4) 0.032(3) -0.014(3) -0.024(3)
N2 0.044(3) 0.041(3) 0.022(2) -0.0001(19) 0.0082(19) 0.002(2)
C2 0.055(4) 0.033(3) 0.031(3) 0.002(2) 0.015(3) 0.009(3)
N3 0.040(3) 0.041(3) 0.024(2) 0.0004(19) 0.0072(19) 0.005(2)
C3 0.052(4) 0.040(3) 0.039(3) 0.003(3) 0.017(3) 0.008(3)
C4 0.054(4) 0.053(4) 0.057(4) 0.001(3) 0.024(3) 0.012(3)
C5 0.074(5) 0.049(4) 0.051(4) 0.004(3) 0.040(4) 0.005(3)
C6 0.076(5) 0.044(3) 0.034(3) 0.002(3) 0.021(3) 0.007(3)
C7 0.064(4) 0.034(3) 0.028(3) 0.000(2) 0.017(3) 0.010(3)
C8 0.048(3) 0.063(4) 0.036(3) 0.002(3) 0.011(3) 0.007(3)
C9 0.101(6) 0.064(5) 0.060(5) 0.022(4) 0.029(4) 0.025(4)
C10 0.070(5) 0.100(6) 0.057(5) 0.014(4) -0.005(4) 0.004(4)
C11 0.066(4) 0.039(3) 0.029(3) 0.002(2) 0.010(3) 0.001(3)
C12 0.079(5) 0.049(4) 0.038(4) 0.006(3) 0.004(3) -0.002(3)
C13 0.095(5) 0.044(4) 0.037(3) -0.009(3) 0.019(3) -0.007(3)
C14 0.044(3) 0.040(3) 0.027(3) 0.003(2) 0.007(2) 0.000(3)
C15 0.050(3) 0.050(3) 0.025(3) 0.006(2) 0.012(2) -0.005(3)
C16 0.069(4) 0.071(4) 0.027(3) -0.003(3) 0.015(3) -0.006(4)
C17 0.063(4) 0.092(5) 0.045(4) -0.011(4) 0.028(3) -0.008(4)
C18 0.046(4) 0.085(5) 0.047(4) 0.004(4) 0.018(3) -0.001(3)
C19 0.049(4) 0.050(4) 0.038(3) 0.002(3) 0.008(3) -0.004(3)
C20 0.055(4) 0.054(4) 0.021(3) 0.005(2) 0.008(3) -0.007(3)
C21 0.068(4) 0.066(4) 0.026(3) -0.004(3) 0.004(3) -0.011(3)
C22 0.062(4) 0.062(4) 0.046(4) 0.002(3) -0.006(3) -0.001(3)
C23 0.046(3) 0.065(4) 0.042(4) 0.001(3) 0.008(3) -0.004(3)
C24 0.074(5) 0.062(4) 0.054(4) -0.004(3) 0.007(4) -0.014(4)
C25 0.050(4) 0.087(5) 0.070(5) -0.002(4) -0.008(4) 0.000(4)
C26 0.047(3) 0.037(3) 0.024(3) -0.001(2) 0.011(2) 0.004(3)
C27 0.060(4) 0.057(4) 0.018(3) -0.001(2) 0.008(3) -0.006(3)
C28 0.057(4) 0.056(4) 0.033(3) 0.007(3) -0.001(3) -0.011(3)
C29 0.053(4) 0.057(4) 0.030(3) -0.002(3) 0.008(3) -0.011(3)
C30 0.084(5) 0.044(3) 0.041(4) -0.004(3) 0.030(3) -0.010(3)
C31 0.074(4) 0.042(3) 0.022(3) -0.005(2) 0.011(3) -0.012(3)
C32 0.055(4) 0.058(4) 0.027(3) -0.005(3) 0.004(3) 0.011(3)
C33 0.065(4) 0.066(4) 0.039(4) -0.008(3) 0.009(3) 0.018(4)
C34 0.068(5) 0.110(7) 0.071(5) -0.036(5) 0.003(4) 0.033(5)
C35 0.084(5) 0.108(5) 0.075(5) -0.009(4) 0.010(4) 0.036(4)
C36 0.055(4) 0.071(4) 0.046(4) 0.003(3) -0.006(3) 0.016(3)
C37 0.083(5) 0.115(5) 0.078(5) -0.023(4) 0.002(4) 0.027(4)
C38 0.102(7) 0.122(9) 0.119(9) 0.004(7) 0.048(7) 0.000(6)
C39 0.149(7) 0.182(8) 0.163(8) -0.018(6) 0.060(6) -0.030(6)
C40 0.106(6) 0.169(7) 0.146(7) -0.025(6) 0.013(5) 0.016(6)
C41 0.117(8) 0.100(7) 0.108(8) -0.006(6) -0.009(7) 0.018(7)
C42 0.090(6) 0.078(5) 0.071(5) -0.018(4) 0.022(5) -0.019(5)
C43 0.132(7) 0.169(7) 0.142(7) 0.020(6) 0.019(6) -0.027(6)
C44 0.156(7) 0.178(7) 0.121(7) 0.025(6) 0.068(6) 0.025(6)
C45 0.146(7) 0.136(7) 0.130(7) 0.027(6) 0.003(5) -0.035(6)

loop_
_atom_type_symbol
_atom_type_description
_atom_type_scat_dispersion_real
_atom_type_scat_dispersion_imag
_atom_type_scat_source
C C 0.0033 0.0016 'International Tables Vol C Tables 4.2.6.8 and 6.1.1.4'
H H 0.0000 0.0000 'International Tables Vol C Tables 4.2.6.8 and 6.1.1.4'
N N 0.0061 0.0033 'International Tables Vol C Tables 4.2.6.8 and 6.1.1.4'
Zn Zn 0.2839 1.4301 'International Tables Vol C Tables 4.2.6.8 and 6.1.1.4'
Br Br -0.2901 2.4595 'International Tables Vol C Tables 4.2.6.8 and 6.1.1.4'
Li Li -0.0003 0.0001 'International Tables Vol C Tables 4.2.6.8 and 6.1.1.4'
O O 0.0106 0.0060 'International Tables Vol C Tables 4.2.6.8 and 6.1.1.4'

loop_
_geom_angle_atom_site_label_1
_geom_angle_atom_site_label_2
_geom_angle_atom_site_label_3
_geom_angle
Zn1 Br1 Li1 79.2(2)
N2 Zn1 N1 65.69(17)
N2 Zn1 Br1 124.01(12)
N1 Zn1 Br1 124.94(13)
N2 Zn1 Br2 121.20(12)
N1 Zn1 Br2 118.85(12)
Br1 Zn1 Br2 101.09(4)
C38 O1 C41 110.2(7)
C38 O1 Li1 127.0(6)
C41 O1 Li1 122.8(6)
C1 N1 C2 129.8(4)
C1 N1 Zn1 90.5(3)
C2 N1 Zn1 135.7(3)
N1 C1 N2 110.7(5)
N1 C1 N3 126.0(5)
N2 C1 N3 123.3(5)
O2 Li1 O1 115.0(6)
O2 Li1 Br1 110.4(5)
O1 Li1 Br1 108.2(6)
O2 Li1 Br2 113.0(6)
O1 Li1 Br2 114.2(5)
Br1 Li1 Br2 94.0(4)
Zn1 Br2 Li1 78.4(3)
C45 O2 C42 108.3(7)
C45 O2 Li1 122.7(7)
C42 O2 Li1 122.9(6)
C1 N2 C14 126.3(4)
C1 N2 Zn1 92.5(3)
C14 N2 Zn1 135.9(4)
C7 C2 N1 122.7(5)
C7 C2 C3 120.0(5)
N1 C2 C3 117.1(5)
C1 N3 C32 121.0(5)
C1 N3 C26 120.0(4)
C32 N3 C26 118.6(4)
C4 C3 C2 118.6(5)
C4 C3 C8 120.5(6)
C2 C3 C8 120.8(5)
C3 C4 C5 121.3(6)
C6 C5 C4 119.1(6)
C5 C6 C7 122.6(6)
C6 C7 C2 118.3(6)
C6 C7 C11 118.8(5)
C2 C7 C11 122.8(5)
C9 C8 C3 110.4(5)
C9 C8 C10 110.2(6)
C3 C8 C10 112.8(5)
C7 C11 C12 113.4(5)
C7 C11 C13 109.8(5)
C12 C11 C13 107.9(5)
C19 C14 N2 117.6(5)
C19 C14 C15 119.9(5)
N2 C14 C15 122.4(5)
C16 C15 C14 118.4(5)
C16 C15 C20 120.0(5)
C14 C15 C20 121.5(5)
C17 C16 C15 121.3(6)
C16 C17 C18 119.9(6)
C19 C18 C17 120.8(6)
C18 C19 C14 119.0(5)
C18 C19 C23 119.9(5)
C14 C19 C23 121.1(5)
C22 C20 C15 110.6(5)
C22 C20 C21 108.4(5)
C15 C20 C21 114.4(5)
C19 C23 C24 109.5(5)
C19 C23 C25 115.1(6)
C24 C23 C25 109.4(6)
N3 C26 C27 113.0(4)
N3 C26 C31 115.6(4)
C27 C26 C31 108.2(4)
C28 C27 C26 111.3(5)
C27 C28 C29 111.7(5)
C28 C29 C30 111.4(5)
C29 C30 C31 112.0(5)
C30 C31 C26 110.4(5)
N3 C32 C37 117.5(5)
N3 C32 C33 119.5(4)
C37 C32 C33 117.8(6)
C34 C33 C32 114.6(5)
C35 C34 C33 119.5(6)
C34 C35 C36 116.0(6)
C35 C36 C37 116.5(6)
C32 C37 C36 115.5(6)
O1 C38 C39 107.8(8)
C40 C39 C38 105.8(9)
C39 C40 C41 107.6(10)
O1 C41 C40 106.1(8)
O2 C42 C43 104.7(7)
C42 C43 C44 105.6(8)
C43 C44 C45 103.7(9)
O2 C45 C44 102.2(8)

loop_
_geom_bond_atom_site_label_1
_geom_bond_atom_site_label_2
_geom_bond_distance
Br1 Zn1 2.3879(10)
Br1 Li1 2.522(12)
Zn1 N2 2.012(4)
Zn1 N1 2.068(4)
Zn1 Br2 2.4086(11)
O1 C38 1.433(7)
O1 C41 1.439(7)
O1 Li1 1.882(13)
N1 C1 1.338(7)
N1 C2 1.422(7)
C1 N2 1.353(7)
C1 N3 1.391(7)
Li1 O2 1.871(12)
Li1 Br2 2.543(11)
O2 C45 1.404(7)
O2 C42 1.431(6)
N2 C14 1.408(7)
C2 C7 1.407(8)
C2 C3 1.430(8)
N3 C32 1.474(7)
N3 C26 1.486(7)
C3 C4 1.385(8)
C3 C8 1.523(8)
C4 C5 1.395(9)
C5 C6 1.369(9)
C6 C7 1.389(8)
C7 C11 1.514(8)
C8 C9 1.518(9)
C8 C10 1.540(10)
C11 C12 1.530(8)
C11 C13 1.543(8)
C14 C19 1.406(8)
C14 C15 1.415(8)
C15 C16 1.395(8)
C15 C20 1.525(8)
C16 C17 1.372(9)
C17 C18 1.390(9)
C18 C19 1.389(9)
C19 C23 1.520(8)
C20 C22 1.520(9)
C20 C21 1.527(8)
C23 C24 1.524(9)
C23 C25 1.526(9)
C26 C27 1.532(7)
C26 C31 1.532(7)
C27 C28 1.518(8)
C28 C29 1.519(8)
C29 C30 1.520(8)
C30 C31 1.524(9)
C32 C37 1.478(6)
C32 C33 1.497(6)
C33 C34 1.496(6)
C34 C35 1.470(7)
C35 C36 1.498(6)
C36 C37 1.504(10)
C38 C39 1.505(7)
C39 C40 1.486(8)
C40 C41 1.501(7)
C42 C43 1.494(7)
C43 C44 1.503(8)
C44 C45 1.509(7)
